data_1513674
loop_
_publ_author_name
'Hering, Christian'
'Schulz, Axel'
'Villinger, Alexander'

_publ_section_title
;
 Diatomic PN -- trapped in a cyclo-tetraphosphazene
;
_journal_issue 3
_journal_name_full 'Chemical Science'
_journal_page_first 1064
_journal_paper_doi 10.1039/c3sc52322e
_journal_volume 5
_journal_year 2014
_chemical_formula_moiety 'C24 H40 N4 P4, C H2 Cl2'
_chemical_formula_sum 'C25 H42 Cl2 N4 P4'
_chemical_formula_weight 593.41
_space_group_IT_number 15
_symmetry_cell_setting monoclinic
_symmetry_Int_Tables_number 15
_symmetry_space_group_name_Hall '-C 2yc'
_symmetry_space_group_name_H-M 'C 1 2/c 1'
_atom_sites_solution_hydrogens geom
_atom_sites_solution_primary direct
_atom_sites_solution_secondary difmap
_audit_creation_method SHELXL-97
_audit_update_record
;
2013-03-25 # Formatted by publCIF
;
_cell_angle_alpha 90.00
_cell_angle_beta 109.266(3)
_cell_angle_gamma 90.00
_cell_formula_units_Z 4
_cell_length_a 18.4786(14)
_cell_length_b 10.3968(7)
_cell_length_c 16.6760(12)
_cell_measurement_reflns_used 791
_cell_measurement_temperature 173(2)
_cell_measurement_theta_max 36.585
_cell_measurement_theta_min 5.175
_cell_volume 3024.3(4)
_computing_cell_refinement 'Bruker Apex V7.51A'
_computing_data_collection 'Bruker Apex V7.51A'
_computing_data_reduction 'Bruker SAINT'
_computing_molecular_graphics 'ORTEP-3v2.01 (Farrugia, 1997)'
_computing_publication_material SHELXL-97
_computing_structure_refinement 'SHELXL-97 (Sheldrick, 1997)'
_computing_structure_solution 'SHELXS-97 (Sheldrick, 1997)'
_diffrn_ambient_temperature 173(2)
_diffrn_measured_fraction_theta_full 0.986
_diffrn_measured_fraction_theta_max 0.986
_diffrn_measurement_device_type 'Bruker Apex Kappa II-CCD-diffractometer'
_diffrn_measurement_method 'phi and omega scans'
_diffrn_radiation_monochromator graphite
_diffrn_radiation_source 'sealed tube'
_diffrn_radiation_type MoK\a
_diffrn_radiation_wavelength 0.71073
_diffrn_reflns_av_R_equivalents 0.1125
_diffrn_reflns_av_sigmaI/netI 0.1359
_diffrn_reflns_limit_h_max 21
_diffrn_reflns_limit_h_min -12
_diffrn_reflns_limit_k_max 11
_diffrn_reflns_limit_k_min -12
_diffrn_reflns_limit_l_max 18
_diffrn_reflns_limit_l_min -19
_diffrn_reflns_number 11916
_diffrn_reflns_theta_full 25.09
_diffrn_reflns_theta_max 25.09
_diffrn_reflns_theta_min 2.28
_exptl_absorpt_coefficient_mu 0.448
_exptl_absorpt_correction_T_max 0.9823
_exptl_absorpt_correction_T_min 0.9608
_exptl_absorpt_correction_type multi-scan
_exptl_absorpt_process_details '(SADABS; Sheldrick, 2004)'
_exptl_crystal_colour colourless
_exptl_crystal_density_diffrn 1.303
_exptl_crystal_density_method 'not measured'
_exptl_crystal_description block
_exptl_crystal_F_000 1256
_exptl_crystal_size_max 0.09
_exptl_crystal_size_mid 0.06
_exptl_crystal_size_min 0.04
_refine_diff_density_max 0.335
_refine_diff_density_min -0.306
_refine_diff_density_rms 0.077
_refine_ls_extinction_method none
_refine_ls_goodness_of_fit_ref 1.002
_refine_ls_hydrogen_treatment constr
_refine_ls_matrix_type full
_refine_ls_number_parameters 163
_refine_ls_number_reflns 2669
_refine_ls_number_restraints 0
_refine_ls_restrained_S_all 1.002
_refine_ls_R_factor_all 0.1345
_refine_ls_R_factor_gt 0.0557
_refine_ls_shift/su_max 0.000
_refine_ls_shift/su_mean 0.000
_refine_ls_structure_factor_coef Fsqd
_refine_ls_weighting_details 'calc w=1/[\s^2^(Fo^2^)+(0.0414P)^2^+0.0000P] where P=(Fo^2^+2Fc^2^)/3'
_refine_ls_weighting_scheme calc
_refine_ls_wR_factor_gt 0.0978
_refine_ls_wR_factor_ref 0.1231
_reflns_number_gt 1440
_reflns_number_total 2669
_reflns_threshold_expression >2\s(I)
_cod_data_source_file c3sc52322e.txt
_cod_data_source_block ch124_[PN(C6H10)]4
_cod_original_sg_symbol_H-M 'C 2/c'
_cod_database_code 1513674

loop_
_symmetry_equiv_pos_as_xyz
'x, y, z'
'-x, y, -z+1/2'
'x+1/2, y+1/2, z'
'-x+1/2, y+1/2, -z+1/2'
'-x, -y, -z'
'x, -y, z-1/2'
'-x+1/2, -y+1/2, -z'
'x+1/2, -y+1/2, z-1/2'

loop_
_atom_site_label
_atom_site_type_symbol
_atom_site_fract_x
_atom_site_fract_y
_atom_site_fract_z
_atom_site_U_iso_or_equiv
_atom_site_adp_type
_atom_site_occupancy
_atom_site_symmetry_multiplicity
_atom_site_calc_flag
_atom_site_refinement_flags
P1 P 0.59976(6) 0.50961(10) 0.22792(7) 0.0229(3) Uani 1 1 d .
P2 P 0.44466(6) 0.50726(11) 0.12210(7) 0.0236(3) Uani 1 1 d .
N1 N 0.53405(18) 0.4375(3) 0.14259(19) 0.0191(8) Uani 1 1 d .
N2 N 0.39863(18) 0.4283(3) 0.18180(19) 0.0216(9) Uani 1 1 d .
C1 C 0.6894(2) 0.4508(4) 0.2143(3) 0.0284(11) Uani 1 1 d .
H1A H 0.7105 0.5224 0.1898 0.034 Uiso 1 1 calc R
H1B H 0.7262 0.4346 0.2718 0.034 Uiso 1 1 calc R
C2 C 0.6892(3) 0.3328(4) 0.1616(3) 0.0266(11) Uani 1 1 d .
C3 C 0.6251(3) 0.2732(4) 0.1157(3) 0.0273(11) Uani 1 1 d .
C4 C 0.5452(2) 0.3105(4) 0.1087(3) 0.0276(11) Uani 1 1 d .
H4A H 0.5135 0.3077 0.0479 0.033 Uiso 1 1 calc R
H4B H 0.5249 0.2442 0.1383 0.033 Uiso 1 1 calc R
C5 C 0.7684(2) 0.2923(4) 0.1650(3) 0.0413(13) Uani 1 1 d .
H5A H 0.7960 0.2567 0.2212 0.062 Uiso 1 1 calc R
H5B H 0.7963 0.3671 0.1544 0.062 Uiso 1 1 calc R
H5C H 0.7645 0.2268 0.1215 0.062 Uiso 1 1 calc R
C6 C 0.6255(3) 0.1554(4) 0.0613(3) 0.0431(14) Uani 1 1 d .
H6A H 0.6232 0.1831 0.0043 0.065 Uiso 1 1 calc R
H6B H 0.5810 0.1013 0.0572 0.065 Uiso 1 1 calc R
H6C H 0.6726 0.1061 0.0874 0.065 Uiso 1 1 calc R
C7 C 0.3904(2) 0.4376(4) 0.0193(2) 0.0251(11) Uani 1 1 d .
H7A H 0.3445 0.4918 -0.0061 0.030 Uiso 1 1 calc R
H7B H 0.4223 0.4446 -0.0180 0.030 Uiso 1 1 calc R
C8 C 0.3638(2) 0.2991(4) 0.0163(3) 0.0230(10) Uani 1 1 d .
C9 C 0.3612(2) 0.2351(4) 0.0839(3) 0.0211(10) Uani 1 1 d .
C10 C 0.3834(2) 0.2887(4) 0.1726(2) 0.0251(11) Uani 1 1 d .
H10A H 0.3418 0.2688 0.1959 0.030 Uiso 1 1 calc R
H10B H 0.4299 0.2430 0.2082 0.030 Uiso 1 1 calc R
C11 C 0.3427(3) 0.2382(4) -0.0710(2) 0.0346(12) Uani 1 1 d .
H11A H 0.3273 0.1486 -0.0679 0.052 Uiso 1 1 calc R
H11B H 0.3871 0.2407 -0.0907 0.052 Uiso 1 1 calc R
H11C H 0.3002 0.2859 -0.1108 0.052 Uiso 1 1 calc R
C12 C 0.3376(3) 0.0956(4) 0.0820(3) 0.0316(12) Uani 1 1 d .
H12A H 0.2883 0.0829 0.0370 0.047 Uiso 1 1 calc R
H12B H 0.3326 0.0722 0.1369 0.047 Uiso 1 1 calc R
H12C H 0.3766 0.0411 0.0710 0.047 Uiso 1 1 calc R
Cl1 Cl 0.96313(9) 0.43471(13) 0.31417(9) 0.0607(5) Uani 1 1 d .
C13 C 1.0000 0.3389(6) 0.2500 0.051(2) Uani 1 2 d S
H13A H 0.9589 0.2830 0.2136 0.061 Uiso 0.50 1 calc PR
H13B H 1.0411 0.2830 0.2864 0.061 Uiso 0.50 1 calc PR

loop_
_atom_site_aniso_label
_atom_site_aniso_U_11
_atom_site_aniso_U_22
_atom_site_aniso_U_33
_atom_site_aniso_U_23
_atom_site_aniso_U_13
_atom_site_aniso_U_12
P1 0.0230(7) 0.0222(7) 0.0240(7) 0.0008(6) 0.0086(5) -0.0019(6)
P2 0.0232(6) 0.0232(7) 0.0238(7) 0.0033(6) 0.0069(5) -0.0001(6)
N1 0.020(2) 0.019(2) 0.020(2) -0.0002(16) 0.0097(16) 0.0014(16)
N2 0.025(2) 0.023(2) 0.017(2) -0.0001(16) 0.0066(16) -0.0027(16)
C1 0.025(3) 0.036(3) 0.025(3) 0.006(2) 0.008(2) -0.004(2)
C2 0.030(3) 0.029(3) 0.024(3) 0.010(2) 0.013(2) 0.009(2)
C3 0.037(3) 0.024(3) 0.026(3) 0.004(2) 0.017(2) 0.003(2)
C4 0.029(3) 0.029(3) 0.027(3) -0.003(2) 0.012(2) -0.002(2)
C5 0.031(3) 0.039(3) 0.055(3) 0.003(3) 0.016(3) 0.002(2)
C6 0.042(3) 0.038(3) 0.052(3) -0.007(3) 0.019(3) 0.003(2)
C7 0.021(3) 0.034(3) 0.019(3) 0.004(2) 0.006(2) -0.001(2)
C8 0.022(3) 0.023(3) 0.022(3) -0.002(2) 0.004(2) -0.001(2)
C9 0.017(2) 0.019(3) 0.027(3) -0.005(2) 0.006(2) 0.0001(19)
C10 0.030(3) 0.023(3) 0.023(3) -0.001(2) 0.009(2) -0.001(2)
C11 0.041(3) 0.038(3) 0.025(3) -0.001(2) 0.011(2) 0.000(2)
C12 0.036(3) 0.029(3) 0.028(3) -0.004(2) 0.009(2) 0.002(2)
Cl1 0.0643(11) 0.0659(10) 0.0631(10) -0.0157(8) 0.0361(8) -0.0126(8)
C13 0.056(5) 0.041(5) 0.070(5) 0.000 0.040(4) 0.000

loop_
_atom_type_symbol
_atom_type_description
_atom_type_scat_dispersion_real
_atom_type_scat_dispersion_imag
_atom_type_scat_source
C C 0.0033 0.0016 'International Tables Vol C Tables 4.2.6.8 and 6.1.1.4'
H H 0.0000 0.0000 'International Tables Vol C Tables 4.2.6.8 and 6.1.1.4'
N N 0.0061 0.0033 'International Tables Vol C Tables 4.2.6.8 and 6.1.1.4'
P P 0.1023 0.0942 'International Tables Vol C Tables 4.2.6.8 and 6.1.1.4'
Cl Cl 0.1484 0.1585 'International Tables Vol C Tables 4.2.6.8 and 6.1.1.4'

loop_
_geom_angle_atom_site_label_1
_geom_angle_atom_site_label_2
_geom_angle_atom_site_label_3
_geom_angle
_geom_angle_site_symmetry_1
_geom_angle_site_symmetry_3
N1 P1 N2 108.40(16) . 2_655
N1 P1 C1 99.89(17) . .
N2 P1 C1 100.81(17) 2_655 .
N2 P2 N1 107.94(16) . .
N2 P2 C7 97.54(17) . .
N1 P2 C7 102.21(18) . .
C4 N1 P1 124.1(3) . .
C4 N1 P2 122.9(3) . .
P1 N1 P2 110.48(17) . .
C10 N2 P2 121.6(3) . .
C10 N2 P1 121.5(2) . 2_655
P2 N2 P1 113.81(18) . 2_655
C2 C1 P1 120.7(3) . .
C2 C1 H1A 107.1 . .
P1 C1 H1A 107.1 . .
C2 C1 H1B 107.1 . .
P1 C1 H1B 107.1 . .
H1A C1 H1B 106.8 . .
C3 C2 C5 124.1(4) . .
C3 C2 C1 122.9(4) . .
C5 C2 C1 113.0(4) . .
C2 C3 C4 126.4(4) . .
C2 C3 C6 122.5(4) . .
C4 C3 C6 111.1(4) . .
N1 C4 C3 117.4(3) . .
N1 C4 H4A 107.9 . .
C3 C4 H4A 107.9 . .
N1 C4 H4B 107.9 . .
C3 C4 H4B 107.9 . .
H4A C4 H4B 107.2 . .
C2 C5 H5A 109.5 . .
C2 C5 H5B 109.5 . .
H5A C5 H5B 109.5 . .
C2 C5 H5C 109.5 . .
H5A C5 H5C 109.5 . .
H5B C5 H5C 109.5 . .
C3 C6 H6A 109.5 . .
C3 C6 H6B 109.5 . .
H6A C6 H6B 109.5 . .
C3 C6 H6C 109.5 . .
H6A C6 H6C 109.5 . .
H6B C6 H6C 109.5 . .
C8 C7 P2 118.6(3) . .
C8 C7 H7A 107.7 . .
P2 C7 H7A 107.7 . .
C8 C7 H7B 107.7 . .
P2 C7 H7B 107.7 . .
H7A C7 H7B 107.1 . .
C9 C8 C11 122.6(4) . .
C9 C8 C7 123.5(4) . .
C11 C8 C7 113.9(3) . .
C8 C9 C10 125.2(4) . .
C8 C9 C12 123.8(4) . .
C10 C9 C12 111.0(3) . .
N2 C10 C9 116.5(3) . .
N2 C10 H10A 108.2 . .
C9 C10 H10A 108.2 . .
N2 C10 H10B 108.2 . .
C9 C10 H10B 108.2 . .
H10A C10 H10B 107.3 . .
C8 C11 H11A 109.5 . .
C8 C11 H11B 109.5 . .
H11A C11 H11B 109.5 . .
C8 C11 H11C 109.5 . .
H11A C11 H11C 109.5 . .
H11B C11 H11C 109.5 . .
C9 C12 H12A 109.5 . .
C9 C12 H12B 109.5 . .
H12A C12 H12B 109.5 . .
C9 C12 H12C 109.5 . .
H12A C12 H12C 109.5 . .
H12B C12 H12C 109.5 . .
Cl1 C13 Cl1 110.9(4) . 2_755
Cl1 C13 H13A 109.5 . .
Cl1 C13 H13A 109.5 2_755 .
Cl1 C13 H13B 109.5 . .
Cl1 C13 H13B 109.5 2_755 .
H13A C13 H13B 108.1 . .

loop_
_geom_bond_atom_site_label_1
_geom_bond_atom_site_label_2
_geom_bond_distance
_geom_bond_site_symmetry_2
P1 N1 1.709(3) .
P1 N2 1.719(3) 2_655
P1 C1 1.848(4) .
P2 N2 1.717(3) .
P2 N1 1.732(3) .
P2 C7 1.827(4) .
N1 C4 1.477(5) .
N2 C10 1.476(5) .
N2 P1 1.719(3) 2_655
C1 C2 1.508(5) .
C1 H1A 0.9900 .
C1 H1B 0.9900 .
C2 C3 1.332(6) .
C2 C5 1.507(6) .
C3 C4 1.494(6) .
C3 C6 1.526(5) .
C4 H4A 0.9900 .
C4 H4B 0.9900 .
C5 H5A 0.9800 .
C5 H5B 0.9800 .
C5 H5C 0.9800 .
C6 H6A 0.9800 .
C6 H6B 0.9800 .
C6 H6C 0.9800 .
C7 C8 1.517(5) .
C7 H7A 0.9900 .
C7 H7B 0.9900 .
C8 C9 1.323(5) .
C8 C11 1.516(5) .
C9 C10 1.506(5) .
C9 C12 1.512(5) .
C10 H10A 0.9900 .
C10 H10B 0.9900 .
C11 H11A 0.9800 .
C11 H11B 0.9800 .
C11 H11C 0.9800 .
C12 H12A 0.9800 .
C12 H12B 0.9800 .
C12 H12C 0.9800 .
Cl1 C13 1.756(4) .
C13 Cl1 1.756(4) 2_755
C13 H13A 0.9900 .
C13 H13B 0.9900 .

loop_
_geom_torsion_atom_site_label_1
_geom_torsion_atom_site_label_2
_geom_torsion_atom_site_label_3
_geom_torsion_atom_site_label_4
_geom_torsion
_geom_torsion_site_symmetry_1
_geom_torsion_site_symmetry_4
N2 P1 N1 C4 -71.7(3) 2_655 .
C1 P1 N1 C4 33.3(3) . .
N2 P1 N1 P2 90.5(2) 2_655 .
C1 P1 N1 P2 -164.49(18) . .
N2 P2 N1 C4 74.4(3) . .
C7 P2 N1 C4 -27.8(3) . .
N2 P2 N1 P1 -88.1(2) . .
C7 P2 N1 P1 169.66(18) . .
N1 P2 N2 C10 -59.1(3) . .
C7 P2 N2 C10 46.4(3) . .
N1 P2 N2 P1 101.2(2) . 2_655
C7 P2 N2 P1 -153.3(2) . 2_655
N1 P1 C1 C2 -20.3(3) . .
N2 P1 C1 C2 90.7(3) 2_655 .
P1 C1 C2 C3 7.0(6) . .
P1 C1 C2 C5 -174.3(3) . .
C5 C2 C3 C4 -178.8(4) . .
C1 C2 C3 C4 -0.2(7) . .
C5 C2 C3 C6 0.3(7) . .
C1 C2 C3 C6 178.8(4) . .
P1 N1 C4 C3 -32.2(5) . .
P2 N1 C4 C3 167.7(3) . .
C2 C3 C4 N1 11.9(6) . .
C6 C3 C4 N1 -167.3(3) . .
N2 P2 C7 C8 -34.7(3) . .
N1 P2 C7 C8 75.5(3) . .
P2 C7 C8 C9 16.7(6) . .
P2 C7 C8 C11 -161.4(3) . .
C11 C8 C9 C10 178.2(4) . .
C7 C8 C9 C10 0.3(6) . .
C11 C8 C9 C12 0.3(6) . .
C7 C8 C9 C12 -177.6(4) . .
P2 N2 C10 C9 -38.0(5) . .
P1 N2 C10 C9 163.1(3) 2_655 .
C8 C9 C10 N2 9.0(6) . .
C12 C9 C10 N2 -172.9(3) . .
